data_7116933
loop_
_publ_author_name
'Terrance J. Hadlington'
'Benedikt Schwarze'
'Ekaterina I. Izgorodina'
'Cameron Jones'

_publ_section_title
;
 Two-coordinate hydrido-germylenes
;
_journal_name_full Chem.Commun.
_journal_page_first 6854
_journal_paper_doi 10.1039/C5cc01314C
_journal_volume 51
_journal_year 2015
_chemical_formula_sum 'C53 H70 Li N O5 Si'
_chemical_formula_weight 836.13
_chemical_name_systematic
; 
 ? 
;
_space_group_IT_number 14
_symmetry_cell_setting monoclinic
_symmetry_space_group_name_Hall '-P 2ybc'
_symmetry_space_group_name_H-M 'P 1 21/c 1'
_atom_sites_solution_hydrogens geom
_atom_sites_solution_primary direct
_atom_sites_solution_secondary difmap
_audit_creation_method SHELXL-97
_audit_update_record
;
2015-02-11 deposited with the CCDC.
2015-03-17 downloaded from the CCDC.
;
_cell_angle_alpha 90.00
_cell_angle_beta 98.37(3)
_cell_angle_gamma 90.00
_cell_formula_units_Z 4
_cell_length_a 11.531(2)
_cell_length_b 24.287(5)
_cell_length_c 17.056(3)
_cell_measurement_temperature 100(2)
_cell_volume 4725.7(16)
_computing_cell_refinement 'XDS (Kabsch, 1993)'
_computing_data_collection 'Blu-Ice (McPhillips, 2002)'
_computing_data_reduction 'XDS (Kabsch, 1993)'
_computing_molecular_graphics X-Seed
_computing_publication_material CifTAB
_computing_structure_refinement 'SHELXL-97 (Sheldrick, 1997)'
_computing_structure_solution 'SHELXS-97 (Sheldrick, 1990)'
_diffrn_ambient_temperature 100(2)
_diffrn_measured_fraction_theta_full 0.970
_diffrn_measured_fraction_theta_max 0.970
_diffrn_measurement_device_type 'ADSC Quantum 210r'
_diffrn_radiation_source 'Australian Synchrotron'
_diffrn_radiation_type Synchrotron
_diffrn_radiation_wavelength 0.71090
_diffrn_reflns_av_R_equivalents 0.0932
_diffrn_reflns_av_sigmaI/netI 0.0627
_diffrn_reflns_limit_h_max 14
_diffrn_reflns_limit_h_min -14
_diffrn_reflns_limit_k_max 29
_diffrn_reflns_limit_k_min -29
_diffrn_reflns_limit_l_max 20
_diffrn_reflns_limit_l_min -21
_diffrn_reflns_number 35498
_diffrn_reflns_theta_full 26.00
_diffrn_reflns_theta_max 26.00
_diffrn_reflns_theta_min 2.94
_exptl_absorpt_coefficient_mu 0.097
_exptl_absorpt_correction_T_max 0.996
_exptl_absorpt_correction_T_min 0.990
_exptl_absorpt_correction_type multi-scan
_exptl_absorpt_process_details XDS
_exptl_crystal_colour colourless
_exptl_crystal_density_diffrn 1.175
_exptl_crystal_density_method 'not measured'
_exptl_crystal_description block
_exptl_crystal_F_000 1808
_exptl_crystal_size_max 0.08
_exptl_crystal_size_mid 0.06
_exptl_crystal_size_min 0.04
_refine_diff_density_max 0.720
_refine_diff_density_min -0.516
_refine_diff_density_rms 0.090
_refine_ls_extinction_coef 0.050(3)
_refine_ls_extinction_expression Fc^*^=kFc[1+0.001xFc^2^\l^3^/sin(2\q)]^-1/4^
_refine_ls_extinction_method SHELXL
_refine_ls_goodness_of_fit_ref 1.054
_refine_ls_hydrogen_treatment constr
_refine_ls_matrix_type full
_refine_ls_number_parameters 570
_refine_ls_number_reflns 8997
_refine_ls_number_restraints 12
_refine_ls_restrained_S_all 1.056
_refine_ls_R_factor_all 0.0865
_refine_ls_R_factor_gt 0.0654
_refine_ls_shift/su_max 0.002
_refine_ls_shift/su_mean 0.000
_refine_ls_structure_factor_coef Fsqd
_refine_ls_weighting_details 'calc w=1/[\s^2^(Fo^2^)+(0.0957P)^2^+3.3771P] where P=(Fo^2^+2Fc^2^)/3'
_refine_ls_weighting_scheme calc
_refine_ls_wR_factor_gt 0.1684
_refine_ls_wR_factor_ref 0.1841
_reflns_number_gt 6824
_reflns_number_total 8997
_reflns_threshold_expression >2sigma(I)
_cod_data_source_file c5cc01314c2.cif
_cod_data_source_block LLi(THF)
_cod_original_sg_symbol_H-M P2(1)/c
_cod_database_code 7116933

loop_
_symmetry_equiv_pos_as_xyz
'x, y, z'
'-x, y+1/2, -z+1/2'
'-x, -y, -z'
'x, -y-1/2, z-1/2'

loop_
_atom_site_label
_atom_site_type_symbol
_atom_site_fract_x
_atom_site_fract_y
_atom_site_fract_z
_atom_site_U_iso_or_equiv
_atom_site_adp_type
_atom_site_occupancy
_atom_site_symmetry_multiplicity
_atom_site_calc_flag
_atom_site_refinement_flags
_atom_site_disorder_assembly
_atom_site_disorder_group
Si1 Si 0.26234(6) 0.67684(3) 0.30056(4) 0.02082(19) Uani 1 1 d . . .
O1 O 0.17337(14) 0.68106(7) 0.36643(10) 0.0233(4) Uani 1 1 d . . .
N1 N 0.24914(17) 0.62319(8) 0.24001(12) 0.0206(4) Uani 1 1 d . . .
C1 C 0.16089(19) 0.58382(9) 0.23082(14) 0.0191(5) Uani 1 1 d . . .
Li1 Li 0.4168(4) 0.60154(18) 0.2816(3) 0.0273(9) Uani 1 1 d . . .
O2 O 0.26119(16) 0.73868(7) 0.26299(11) 0.0287(4) Uani 1 1 d . . .
C2 C 0.0819(2) 0.57851(9) 0.15913(13) 0.0194(5) Uani 1 1 d . . .
O3 O 0.39640(15) 0.66530(7) 0.35061(10) 0.0248(4) Uani 1 1 d . . .
C3 C -0.0060(2) 0.53890(10) 0.15097(14) 0.0225(5) Uani 1 1 d . . .
H3 H -0.0580 0.5368 0.1024 0.027 Uiso 1 1 calc R . .
O4 O 0.54840(15) 0.59563(8) 0.22841(11) 0.0284(4) Uani 1 1 d . . .
C4 C -0.0205(2) 0.50213(10) 0.21153(14) 0.0225(5) Uani 1 1 d . . .
O5 O 0.2285(4) 0.31756(18) 0.4065(2) 0.1015(12) Uani 1 1 d . . .
C5 C 0.0600(2) 0.50531(10) 0.28059(14) 0.0206(5) Uani 1 1 d . . .
H5 H 0.0538 0.4799 0.3221 0.025 Uiso 1 1 calc R . .
C6 C 0.1491(2) 0.54435(10) 0.29102(13) 0.0189(5) Uani 1 1 d . . .
C7 C 0.1032(2) 0.61448(10) 0.08929(14) 0.0208(5) Uani 1 1 d . . .
H7 H 0.1351 0.6502 0.1124 0.025 Uiso 1 1 calc R . .
C8 C -0.1167(2) 0.45957(12) 0.20215(16) 0.0298(6) Uani 1 1 d . . .
H8A H -0.0835 0.4234 0.2179 0.045 Uiso 1 1 calc R . .
H8B H -0.1535 0.4583 0.1467 0.045 Uiso 1 1 calc R . .
H8C H -0.1756 0.4694 0.2358 0.045 Uiso 1 1 calc R . .
C9 C 0.2457(2) 0.54086(10) 0.36208(14) 0.0201(5) Uani 1 1 d . . .
H9 H 0.2695 0.5796 0.3760 0.024 Uiso 1 1 calc R . .
C10 C 0.1973(2) 0.59037(10) 0.04507(14) 0.0215(5) Uani 1 1 d . . .
C11 C 0.2591(2) 0.62486(10) 0.00031(15) 0.0250(5) Uani 1 1 d . . .
H11 H 0.2423 0.6632 -0.0017 0.030 Uiso 1 1 calc R . .
C12 C 0.3444(2) 0.60440(12) -0.04120(16) 0.0291(6) Uani 1 1 d . . .
H12 H 0.3850 0.6286 -0.0715 0.035 Uiso 1 1 calc R . .
C13 C 0.3706(2) 0.54864(11) -0.03862(16) 0.0300(6) Uani 1 1 d . . .
H13 H 0.4294 0.5345 -0.0667 0.036 Uiso 1 1 calc R . .
C14 C 0.3100(2) 0.51397(11) 0.00526(16) 0.0295(6) Uani 1 1 d . . .
H14 H 0.3273 0.4757 0.0072 0.035 Uiso 1 1 calc R . .
C15 C 0.2242(2) 0.53443(10) 0.04642(15) 0.0251(5) Uani 1 1 d . . .
H15 H 0.1831 0.5099 0.0760 0.030 Uiso 1 1 calc R . .
C16 C -0.0086(2) 0.62851(10) 0.03391(14) 0.0236(5) Uani 1 1 d . . .
C17 C -0.0754(2) 0.67335(12) 0.05106(16) 0.0321(6) Uani 1 1 d . . .
H17 H -0.0496 0.6949 0.0967 0.039 Uiso 1 1 calc R . .
C18 C -0.1792(3) 0.68742(14) 0.00294(18) 0.0415(8) Uani 1 1 d . . .
H18 H -0.2236 0.7182 0.0158 0.050 Uiso 1 1 calc R . .
C19 C -0.2172(3) 0.65629(14) -0.0635(2) 0.0430(8) Uani 1 1 d . . .
H19 H -0.2882 0.6654 -0.0965 0.052 Uiso 1 1 calc R . .
C20 C -0.1518(3) 0.61194(13) -0.08172(18) 0.0399(7) Uani 1 1 d . . .
H20 H -0.1781 0.5906 -0.1275 0.048 Uiso 1 1 calc R . .
C21 C -0.0476(2) 0.59797(11) -0.03377(16) 0.0310(6) Uani 1 1 d . . .
H21 H -0.0029 0.5675 -0.0474 0.037 Uiso 1 1 calc R . .
C22 C 0.3545(2) 0.51236(10) 0.33877(14) 0.0207(5) Uani 1 1 d . . .
C23 C 0.3542(2) 0.48550(10) 0.26677(15) 0.0263(5) Uani 1 1 d . . .
H23 H 0.2844 0.4844 0.2296 0.032 Uiso 1 1 calc R . .
C24 C 0.4557(2) 0.46002(11) 0.24844(17) 0.0313(6) Uani 1 1 d . . .
H24 H 0.4544 0.4419 0.1990 0.038 Uiso 1 1 calc R . .
C25 C 0.5576(2) 0.46108(11) 0.30199(18) 0.0330(6) Uani 1 1 d . . .
H25 H 0.6265 0.4437 0.2895 0.040 Uiso 1 1 calc R . .
C26 C 0.5592(2) 0.48750(11) 0.37398(17) 0.0309(6) Uani 1 1 d . . .
H26 H 0.6292 0.4882 0.4111 0.037 Uiso 1 1 calc R . .
C27 C 0.4590(2) 0.51297(11) 0.39198(16) 0.0268(5) Uani 1 1 d . . .
H27 H 0.4612 0.5312 0.4414 0.032 Uiso 1 1 calc R . .
C28 C 0.2087(2) 0.51584(10) 0.43607(14) 0.0211(5) Uani 1 1 d . . .
C29 C 0.2177(2) 0.45970(11) 0.45329(15) 0.0250(5) Uani 1 1 d . . .
H29 H 0.2492 0.4355 0.4180 0.030 Uiso 1 1 calc R . .
C30 C 0.1811(2) 0.43876(11) 0.52139(16) 0.0290(6) Uani 1 1 d . . .
H30 H 0.1872 0.4004 0.5322 0.035 Uiso 1 1 calc R . .
C31 C 0.1357(2) 0.47367(12) 0.57377(15) 0.0295(6) Uani 1 1 d . . .
H31 H 0.1103 0.4594 0.6202 0.035 Uiso 1 1 calc R . .
C32 C 0.1278(2) 0.52930(12) 0.55773(15) 0.0287(6) Uani 1 1 d . . .
H32 H 0.0971 0.5534 0.5935 0.034 Uiso 1 1 calc R . .
C33 C 0.1644(2) 0.55038(11) 0.48957(14) 0.0240(5) Uani 1 1 d . . .
H33 H 0.1590 0.5888 0.4795 0.029 Uiso 1 1 calc R . .
C34 C 0.0584(2) 0.70631(10) 0.36041(16) 0.0258(5) Uani 1 1 d . . .
C35 C -0.0064(3) 0.67624(12) 0.4188(2) 0.0382(7) Uani 1 1 d . . .
H35A H -0.0170 0.6376 0.4028 0.057 Uiso 1 1 calc R . .
H35B H -0.0832 0.6934 0.4193 0.057 Uiso 1 1 calc R . .
H35C H 0.0392 0.6783 0.4719 0.057 Uiso 1 1 calc R . .
C36 C 0.0736(3) 0.76641(11) 0.38397(18) 0.0346(6) Uani 1 1 d . . .
H36A H 0.1141 0.7690 0.4385 0.052 Uiso 1 1 calc R . .
H36B H -0.0035 0.7840 0.3804 0.052 Uiso 1 1 calc R . .
H36C H 0.1200 0.7851 0.3482 0.052 Uiso 1 1 calc R . .
C37 C -0.0067(3) 0.70019(13) 0.27668(18) 0.0380(7) Uani 1 1 d . . .
H37A H 0.0347 0.7207 0.2398 0.057 Uiso 1 1 calc R . .
H37B H -0.0864 0.7147 0.2744 0.057 Uiso 1 1 calc R . .
H37C H -0.0104 0.6612 0.2619 0.057 Uiso 1 1 calc R . .
C38 C 0.3057(3) 0.76346(11) 0.19672(17) 0.0330(6) Uani 1 1 d . . .
C39 C 0.3618(4) 0.81776(13) 0.2257(2) 0.0504(9) Uani 1 1 d . . .
H39A H 0.3062 0.8392 0.2517 0.076 Uiso 1 1 calc R . .
H39B H 0.3827 0.8385 0.1805 0.076 Uiso 1 1 calc R . .
H39C H 0.4326 0.8106 0.2635 0.076 Uiso 1 1 calc R . .
C40 C 0.2015(3) 0.77468(15) 0.1331(2) 0.0516(9) Uani 1 1 d . . .
H40A H 0.1619 0.7399 0.1169 0.077 Uiso 1 1 calc R . .
H40B H 0.2289 0.7919 0.0871 0.077 Uiso 1 1 calc R . .
H40C H 0.1465 0.7995 0.1542 0.077 Uiso 1 1 calc R . .
C41 C 0.3936(3) 0.72623(13) 0.1653(2) 0.0449(8) Uani 1 1 d . . .
H41A H 0.4605 0.7200 0.2068 0.067 Uiso 1 1 calc R . .
H41B H 0.4209 0.7437 0.1195 0.067 Uiso 1 1 calc R . .
H41C H 0.3564 0.6909 0.1492 0.067 Uiso 1 1 calc R . .
C42 C 0.4602(2) 0.68895(12) 0.42201(17) 0.0313(6) Uani 1 1 d . . .
C43 C 0.5877(3) 0.6789(2) 0.4176(3) 0.0647(12) Uani 1 1 d . . .
H43A H 0.5998 0.6398 0.4070 0.097 Uiso 1 1 calc R . .
H43B H 0.6346 0.6891 0.4682 0.097 Uiso 1 1 calc R . .
H43C H 0.6119 0.7012 0.3750 0.097 Uiso 1 1 calc R . .
C44 C 0.4218(4) 0.65795(15) 0.49230(19) 0.0530(9) Uani 1 1 d . . .
H44A H 0.3385 0.6649 0.4939 0.079 Uiso 1 1 calc R . .
H44B H 0.4680 0.6708 0.5417 0.079 Uiso 1 1 calc R . .
H44C H 0.4345 0.6184 0.4862 0.079 Uiso 1 1 calc R . .
C45 C 0.4326(3) 0.74907(13) 0.4295(2) 0.0464(8) Uani 1 1 d . . .
H45A H 0.4512 0.7689 0.3829 0.070 Uiso 1 1 calc R . .
H45B H 0.4794 0.7640 0.4773 0.070 Uiso 1 1 calc R . .
H45C H 0.3491 0.7534 0.4333 0.070 Uiso 1 1 calc R . .
C46 C 0.5218(2) 0.58791(12) 0.14400(15) 0.0317(6) Uani 1 1 d . . .
H46A H 0.4417 0.6011 0.1240 0.038 Uiso 1 1 calc R . .
H46B H 0.5276 0.5485 0.1300 0.038 Uiso 1 1 calc R . .
C47 C 0.6124(3) 0.62154(13) 0.10990(17) 0.0371(7) Uani 1 1 d . . .
H47A H 0.6294 0.6059 0.0592 0.044 Uiso 1 1 calc R . .
H47B H 0.5870 0.6603 0.1014 0.044 Uiso 1 1 calc R . .
C48 C 0.7168(3) 0.6169(3) 0.1739(3) 0.0847(17) Uani 1 1 d . . .
H48A H 0.7739 0.5901 0.1581 0.102 Uiso 1 1 calc R . .
H48B H 0.7561 0.6531 0.1829 0.102 Uiso 1 1 calc R . .
C49 C 0.6743(2) 0.59837(16) 0.24630(19) 0.0441(8) Uani 1 1 d . . .
H49A H 0.7070 0.5617 0.2623 0.053 Uiso 1 1 calc R . .
H49B H 0.6979 0.6246 0.2901 0.053 Uiso 1 1 calc R . .
C50 C 0.1192(4) 0.3291(2) 0.3609(3) 0.0721(12) Uani 1 1 d . B .
H50A H 0.0763 0.3575 0.3871 0.087 Uiso 1 1 calc R . .
H50B H 0.0704 0.2955 0.3531 0.087 Uiso 1 1 calc R . .
C51 C 0.1479(4) 0.34964(19) 0.2844(3) 0.0734(12) Uani 1 1 d . . .
H51A H 0.1584 0.3901 0.2857 0.088 Uiso 1 1 calc R B .
H51B H 0.0852 0.3401 0.2405 0.088 Uiso 1 1 calc R . .
C52 C 0.2603(5) 0.3211(2) 0.2749(3) 0.0872(15) Uani 1 1 d . B .
H52A H 0.3245 0.3480 0.2739 0.105 Uiso 1 1 calc R A 1
H52B H 0.2513 0.2992 0.2254 0.105 Uiso 1 1 calc R A 1
C53 C 0.2851(9) 0.2829(4) 0.3489(6) 0.075(3) Uani 0.50 1 d PU B 1
H53A H 0.2468 0.2466 0.3396 0.090 Uiso 0.50 1 calc PR B 1
H53B H 0.3702 0.2779 0.3664 0.090 Uiso 0.50 1 calc PR B 1
C53A C 0.3211(10) 0.3211(6) 0.3522(7) 0.094(3) Uani 0.50 1 d PU B 2
H53C H 0.3676 0.3553 0.3624 0.113 Uiso 0.50 1 calc PR B 2
H53D H 0.3748 0.2891 0.3604 0.113 Uiso 0.50 1 calc PR B 2

loop_
_atom_site_aniso_label
_atom_site_aniso_U_11
_atom_site_aniso_U_22
_atom_site_aniso_U_33
_atom_site_aniso_U_23
_atom_site_aniso_U_13
_atom_site_aniso_U_12
Si1 0.0211(3) 0.0173(3) 0.0252(4) -0.0013(2) 0.0072(3) -0.0012(2)
O1 0.0200(8) 0.0234(9) 0.0275(9) -0.0001(7) 0.0064(7) 0.0018(7)
N1 0.0211(10) 0.0184(10) 0.0232(10) -0.0001(8) 0.0062(8) -0.0025(8)
C1 0.0178(11) 0.0175(11) 0.0231(11) -0.0011(9) 0.0069(9) -0.0002(9)
Li1 0.025(2) 0.028(2) 0.030(2) -0.0030(17) 0.0083(18) -0.0010(17)
O2 0.0365(10) 0.0179(9) 0.0348(10) 0.0014(7) 0.0157(8) -0.0013(7)
C2 0.0199(11) 0.0185(11) 0.0204(11) 0.0017(9) 0.0047(9) 0.0024(9)
O3 0.0205(8) 0.0247(9) 0.0297(9) -0.0081(7) 0.0048(7) -0.0031(7)
C3 0.0212(12) 0.0254(12) 0.0209(12) 0.0006(9) 0.0027(10) 0.0002(9)
O4 0.0198(9) 0.0376(11) 0.0288(9) -0.0034(8) 0.0069(7) 0.0003(7)
C4 0.0211(12) 0.0231(12) 0.0236(12) 0.0000(9) 0.0044(10) -0.0042(9)
O5 0.106(3) 0.123(3) 0.073(2) 0.006(2) 0.003(2) 0.014(2)
C5 0.0197(11) 0.0223(12) 0.0203(11) 0.0041(9) 0.0047(9) -0.0002(9)
C6 0.0162(11) 0.0221(11) 0.0187(11) 0.0007(9) 0.0035(9) 0.0015(9)
C7 0.0216(12) 0.0191(11) 0.0221(12) 0.0030(9) 0.0046(10) -0.0005(9)
C8 0.0262(13) 0.0352(15) 0.0274(13) 0.0041(11) 0.0016(11) -0.0102(11)
C9 0.0187(11) 0.0209(12) 0.0208(11) 0.0016(9) 0.0027(9) -0.0013(9)
C10 0.0214(12) 0.0222(12) 0.0201(11) -0.0008(9) 0.0007(10) -0.0003(9)
C11 0.0264(13) 0.0227(12) 0.0265(12) 0.0028(10) 0.0057(10) 0.0003(10)
C12 0.0281(13) 0.0336(14) 0.0266(13) 0.0030(11) 0.0074(11) -0.0019(11)
C13 0.0286(13) 0.0341(15) 0.0282(13) -0.0058(11) 0.0071(11) 0.0039(11)
C14 0.0326(14) 0.0235(13) 0.0322(14) -0.0043(10) 0.0037(12) 0.0036(11)
C15 0.0280(13) 0.0221(12) 0.0253(12) -0.0007(10) 0.0043(11) -0.0016(10)
C16 0.0229(12) 0.0248(12) 0.0234(12) 0.0086(10) 0.0043(10) -0.0021(10)
C17 0.0311(14) 0.0394(16) 0.0272(13) 0.0088(11) 0.0087(12) 0.0092(12)
C18 0.0325(15) 0.0526(19) 0.0412(17) 0.0179(14) 0.0112(14) 0.0168(14)
C19 0.0269(14) 0.0519(19) 0.0486(18) 0.0254(15) -0.0003(14) 0.0009(13)
C20 0.0394(16) 0.0361(16) 0.0397(16) 0.0128(13) -0.0101(13) -0.0129(13)
C21 0.0332(14) 0.0245(13) 0.0327(14) 0.0058(11) -0.0042(12) -0.0041(11)
C22 0.0185(11) 0.0193(11) 0.0246(12) 0.0042(9) 0.0047(10) -0.0016(9)
C23 0.0236(12) 0.0258(13) 0.0299(13) -0.0003(10) 0.0057(11) -0.0007(10)
C24 0.0309(14) 0.0261(14) 0.0388(15) -0.0041(11) 0.0119(12) 0.0014(11)
C25 0.0231(13) 0.0273(14) 0.0511(17) 0.0069(12) 0.0139(12) 0.0055(10)
C26 0.0180(12) 0.0319(14) 0.0417(16) 0.0075(12) 0.0007(11) 0.0004(10)
C27 0.0231(12) 0.0259(13) 0.0309(13) 0.0046(10) 0.0024(11) -0.0017(10)
C28 0.0153(11) 0.0269(13) 0.0207(11) 0.0033(9) 0.0008(9) -0.0015(9)
C29 0.0241(12) 0.0259(13) 0.0250(12) 0.0007(10) 0.0038(10) -0.0043(10)
C30 0.0256(13) 0.0307(14) 0.0305(13) 0.0080(11) 0.0027(11) -0.0042(10)
C31 0.0204(12) 0.0448(16) 0.0234(12) 0.0086(11) 0.0040(10) -0.0014(11)
C32 0.0202(12) 0.0409(15) 0.0254(13) 0.0000(11) 0.0048(10) 0.0010(11)
C33 0.0177(11) 0.0293(13) 0.0253(12) 0.0031(10) 0.0038(10) 0.0022(9)
C34 0.0219(12) 0.0237(13) 0.0332(14) -0.0030(10) 0.0082(11) 0.0036(10)
C35 0.0278(14) 0.0356(16) 0.0553(19) 0.0109(13) 0.0196(14) 0.0065(12)
C36 0.0329(14) 0.0267(14) 0.0468(17) -0.0058(12) 0.0139(13) 0.0014(11)
C37 0.0296(14) 0.0419(17) 0.0404(16) -0.0078(13) -0.0017(13) 0.0087(12)
C38 0.0442(16) 0.0197(13) 0.0383(15) 0.0051(11) 0.0171(13) -0.0031(11)
C39 0.077(2) 0.0274(16) 0.0522(19) -0.0012(14) 0.0264(18) -0.0165(15)
C40 0.058(2) 0.0457(19) 0.0522(19) 0.0191(16) 0.0098(17) -0.0042(16)
C41 0.057(2) 0.0345(16) 0.0499(18) 0.0060(14) 0.0299(16) 0.0034(14)
C42 0.0265(13) 0.0324(15) 0.0344(14) -0.0125(11) 0.0024(12) -0.0032(11)
C43 0.0299(17) 0.099(3) 0.062(2) -0.040(2) -0.0030(17) -0.0003(18)
C44 0.081(3) 0.0417(18) 0.0352(17) -0.0093(14) 0.0041(17) -0.0098(18)
C45 0.055(2) 0.0307(16) 0.0483(18) -0.0142(13) -0.0084(16) -0.0033(14)
C46 0.0321(14) 0.0364(15) 0.0272(13) -0.0078(11) 0.0063(11) -0.0017(11)
C47 0.0402(16) 0.0395(16) 0.0341(15) 0.0011(12) 0.0139(13) -0.0007(13)
C48 0.0272(17) 0.150(5) 0.078(3) 0.054(3) 0.0107(19) -0.010(2)
C49 0.0200(14) 0.072(2) 0.0413(17) -0.0033(15) 0.0072(13) -0.0002(14)
C50 0.064(3) 0.073(3) 0.078(3) -0.012(2) 0.005(2) -0.018(2)
C51 0.090(3) 0.055(2) 0.072(3) -0.005(2) 0.002(2) 0.002(2)
C52 0.088(4) 0.094(4) 0.083(3) 0.001(3) 0.023(3) 0.002(3)
C53 0.076(5) 0.056(4) 0.081(5) -0.011(4) -0.031(4) 0.006(4)
C53A 0.082(5) 0.112(6) 0.091(6) -0.014(5) 0.022(5) 0.004(5)

loop_
_atom_type_symbol
_atom_type_description
_atom_type_scat_dispersion_real
_atom_type_scat_dispersion_imag
_atom_type_scat_source
C C 0.0033 0.0016 'International Tables Vol C Tables 4.2.6.8 and 6.1.1.4'
H H 0.0000 0.0000 'International Tables Vol C Tables 4.2.6.8 and 6.1.1.4'
N N 0.0061 0.0033 'International Tables Vol C Tables 4.2.6.8 and 6.1.1.4'
Si Si 0.0817 0.0704 'International Tables Vol C Tables 4.2.6.8 and 6.1.1.4'
O O 0.0106 0.0060 'International Tables Vol C Tables 4.2.6.8 and 6.1.1.4'
Li Li -0.0003 0.0001 'International Tables Vol C Tables 4.2.6.8 and 6.1.1.4'

loop_
_geom_angle_atom_site_label_1
_geom_angle_atom_site_label_2
_geom_angle_atom_site_label_3
_geom_angle
_geom_angle_site_symmetry_1
_geom_angle_site_symmetry_3
O1 Si1 O2 104.04(9) . .
O1 Si1 N1 117.98(10) . .
O2 Si1 N1 118.98(10) . .
O1 Si1 O3 106.59(9) . .
O2 Si1 O3 107.92(10) . .
N1 Si1 O3 100.38(10) . .
O1 Si1 Li1 129.76(12) . .
O2 Si1 Li1 124.30(12) . .
N1 Si1 Li1 51.14(12) . .
O3 Si1 Li1 49.45(11) . .
C34 O1 Si1 129.63(16) . .
C1 N1 Si1 127.70(16) . .
C1 N1 Li1 120.4(2) . .
Si1 N1 Li1 89.41(15) . .
N1 C1 C2 121.8(2) . .
N1 C1 C6 121.8(2) . .
C2 C1 C6 116.3(2) . .
O4 Li1 O3 121.3(2) . .
O4 Li1 N1 130.2(2) . .
O3 Li1 N1 79.35(17) . .
O4 Li1 C22 114.6(2) . .
O3 Li1 C22 112.1(2) . .
N1 Li1 C22 92.68(17) . .
O4 Li1 Si1 136.6(2) . .
O3 Li1 Si1 40.05(10) . .
N1 Li1 Si1 39.45(10) . .
C22 Li1 Si1 108.42(16) . .
C38 O2 Si1 135.19(16) . .
C3 C2 C1 121.1(2) . .
C3 C2 C7 121.1(2) . .
C1 C2 C7 117.7(2) . .
C42 O3 Si1 132.86(16) . .
C42 O3 Li1 136.1(2) . .
Si1 O3 Li1 90.50(15) . .
C2 C3 C4 122.2(2) . .
C2 C3 H3 118.9 . .
C4 C3 H3 118.9 . .
C49 O4 C46 106.2(2) . .
C49 O4 Li1 138.8(2) . .
C46 O4 Li1 115.0(2) . .
C5 C4 C3 117.1(2) . .
C5 C4 C8 121.2(2) . .
C3 C4 C8 121.8(2) . .
C50 O5 C53A 107.7(6) . .
C50 O5 C53 100.9(4) . .
C53A O5 C53 39.1(6) . .
C6 C5 C4 122.4(2) . .
C6 C5 H5 118.8 . .
C4 C5 H5 118.8 . .
C5 C6 C1 120.8(2) . .
C5 C6 C9 120.3(2) . .
C1 C6 C9 118.4(2) . .
C16 C7 C2 113.29(19) . .
C16 C7 C10 112.21(19) . .
C2 C7 C10 111.89(19) . .
C16 C7 H7 106.3 . .
C2 C7 H7 106.3 . .
C10 C7 H7 106.3 . .
C4 C8 H8A 109.5 . .
C4 C8 H8B 109.5 . .
H8A C8 H8B 109.5 . .
C4 C8 H8C 109.5 . .
H8A C8 H8C 109.5 . .
H8B C8 H8C 109.5 . .
C28 C9 C6 115.00(19) . .
C28 C9 C22 111.98(19) . .
C6 C9 C22 110.43(19) . .
C28 C9 H9 106.3 . .
C6 C9 H9 106.3 . .
C22 C9 H9 106.3 . .
C15 C10 C11 117.6(2) . .
C15 C10 C7 122.6(2) . .
C11 C10 C7 119.8(2) . .
C12 C11 C10 121.4(2) . .
C12 C11 H11 119.3 . .
C10 C11 H11 119.3 . .
C11 C12 C13 120.1(2) . .
C11 C12 H12 120.0 . .
C13 C12 H12 120.0 . .
C14 C13 C12 119.2(2) . .
C14 C13 H13 120.4 . .
C12 C13 H13 120.4 . .
C13 C14 C15 120.7(2) . .
C13 C14 H14 119.7 . .
C15 C14 H14 119.7 . .
C14 C15 C10 121.0(2) . .
C14 C15 H15 119.5 . .
C10 C15 H15 119.5 . .
C17 C16 C21 118.1(2) . .
C17 C16 C7 119.4(2) . .
C21 C16 C7 122.6(2) . .
C16 C17 C18 121.6(3) . .
C16 C17 H17 119.2 . .
C18 C17 H17 119.2 . .
C19 C18 C17 119.5(3) . .
C19 C18 H18 120.2 . .
C17 C18 H18 120.2 . .
C20 C19 C18 119.8(3) . .
C20 C19 H19 120.1 . .
C18 C19 H19 120.1 . .
C19 C20 C21 120.8(3) . .
C19 C20 H20 119.6 . .
C21 C20 H20 119.6 . .
C16 C21 C20 120.3(3) . .
C16 C21 H21 119.9 . .
C20 C21 H21 119.9 . .
C23 C22 C27 118.0(2) . .
C23 C22 C9 122.9(2) . .
C27 C22 C9 119.1(2) . .
C23 C22 Li1 91.45(18) . .
C27 C22 Li1 88.55(18) . .
C9 C22 Li1 90.16(17) . .
C22 C23 C24 120.7(2) . .
C22 C23 H23 119.6 . .
C24 C23 H23 119.6 . .
C25 C24 C23 120.2(3) . .
C25 C24 H24 119.9 . .
C23 C24 H24 119.9 . .
C24 C25 C26 119.7(2) . .
C24 C25 H25 120.1 . .
C26 C25 H25 120.1 . .
C25 C26 C27 120.0(3) . .
C25 C26 H26 120.0 . .
C27 C26 H26 120.0 . .
C26 C27 C22 121.3(3) . .
C26 C27 H27 119.3 . .
C22 C27 H27 119.3 . .
C33 C28 C29 118.3(2) . .
C33 C28 C9 118.6(2) . .
C29 C28 C9 123.0(2) . .
C30 C29 C28 120.8(2) . .
C30 C29 H29 119.6 . .
C28 C29 H29 119.6 . .
C31 C30 C29 120.2(3) . .
C31 C30 H30 119.9 . .
C29 C30 H30 119.9 . .
C32 C31 C30 119.4(2) . .
C32 C31 H31 120.3 . .
C30 C31 H31 120.3 . .
C31 C32 C33 120.5(3) . .
C31 C32 H32 119.8 . .
C33 C32 H32 119.8 . .
C32 C33 C28 120.8(2) . .
C32 C33 H33 119.6 . .
C28 C33 H33 119.6 . .
O1 C34 C35 106.4(2) . .
O1 C34 C36 108.6(2) . .
C35 C34 C36 109.8(2) . .
O1 C34 C37 110.2(2) . .
C35 C34 C37 110.3(2) . .
C36 C34 C37 111.4(2) . .
C34 C35 H35A 109.5 . .
C34 C35 H35B 109.5 . .
H35A C35 H35B 109.5 . .
C34 C35 H35C 109.5 . .
H35A C35 H35C 109.5 . .
H35B C35 H35C 109.5 . .
C34 C36 H36A 109.5 . .
C34 C36 H36B 109.5 . .
H36A C36 H36B 109.5 . .
C34 C36 H36C 109.5 . .
H36A C36 H36C 109.5 . .
H36B C36 H36C 109.5 . .
C34 C37 H37A 109.5 . .
C34 C37 H37B 109.5 . .
H37A C37 H37B 109.5 . .
C34 C37 H37C 109.5 . .
H37A C37 H37C 109.5 . .
H37B C37 H37C 109.5 . .
O2 C38 C41 111.2(2) . .
O2 C38 C39 106.9(2) . .
C41 C38 C39 111.0(3) . .
O2 C38 C40 107.5(2) . .
C41 C38 C40 110.7(3) . .
C39 C38 C40 109.3(3) . .
C38 C39 H39A 109.5 . .
C38 C39 H39B 109.5 . .
H39A C39 H39B 109.5 . .
C38 C39 H39C 109.5 . .
H39A C39 H39C 109.5 . .
H39B C39 H39C 109.5 . .
C38 C40 H40A 109.5 . .
C38 C40 H40B 109.5 . .
H40A C40 H40B 109.5 . .
C38 C40 H40C 109.5 . .
H40A C40 H40C 109.5 . .
H40B C40 H40C 109.5 . .
C38 C41 H41A 109.5 . .
C38 C41 H41B 109.5 . .
H41A C41 H41B 109.5 . .
C38 C41 H41C 109.5 . .
H41A C41 H41C 109.5 . .
H41B C41 H41C 109.5 . .
O3 C42 C43 106.0(2) . .
O3 C42 C45 111.7(2) . .
C43 C42 C45 112.5(3) . .
O3 C42 C44 107.1(2) . .
C43 C42 C44 110.8(3) . .
C45 C42 C44 108.7(3) . .
C42 C43 H43A 109.5 . .
C42 C43 H43B 109.5 . .
H43A C43 H43B 109.5 . .
C42 C43 H43C 109.5 . .
H43A C43 H43C 109.5 . .
H43B C43 H43C 109.5 . .
C42 C44 H44A 109.5 . .
C42 C44 H44B 109.5 . .
H44A C44 H44B 109.5 . .
C42 C44 H44C 109.5 . .
H44A C44 H44C 109.5 . .
H44B C44 H44C 109.5 . .
C42 C45 H45A 109.5 . .
C42 C45 H45B 109.5 . .
H45A C45 H45B 109.5 . .
C42 C45 H45C 109.5 . .
H45A C45 H45C 109.5 . .
H45B C45 H45C 109.5 . .
O4 C46 C47 104.9(2) . .
O4 C46 H46A 110.8 . .
C47 C46 H46A 110.8 . .
O4 C46 H46B 110.8 . .
C47 C46 H46B 110.8 . .
H46A C46 H46B 108.9 . .
C48 C47 C46 101.8(2) . .
C48 C47 H47A 111.4 . .
C46 C47 H47A 111.4 . .
C48 C47 H47B 111.4 . .
C46 C47 H47B 111.4 . .
H47A C47 H47B 109.3 . .
C49 C48 C47 107.7(3) . .
C49 C48 H48A 110.2 . .
C47 C48 H48A 110.2 . .
C49 C48 H48B 110.2 . .
C47 C48 H48B 110.2 . .
H48A C48 H48B 108.5 . .
O4 C49 C48 106.6(3) . .
O4 C49 H49A 110.4 . .
C48 C49 H49A 110.4 . .
O4 C49 H49B 110.4 . .
C48 C49 H49B 110.4 . .
H49A C49 H49B 108.6 . .
O5 C50 C51 104.9(4) . .
O5 C50 H50A 110.8 . .
C51 C50 H50A 110.8 . .
O5 C50 H50B 110.8 . .
C51 C50 H50B 110.8 . .
H50A C50 H50B 108.8 . .
C50 C51 C52 104.3(4) . .
C50 C51 H51A 110.9 . .
C52 C51 H51A 110.9 . .
C50 C51 H51B 110.9 . .
C52 C51 H51B 110.9 . .
H51A C51 H51B 108.9 . .
C53A C52 C51 102.7(6) . .
C53A C52 C53 39.6(6) . .
C51 C52 C53 104.3(5) . .
C53A C52 H52A 75.1 . .
C51 C52 H52A 110.9 . .
C53 C52 H52A 110.9 . .
C53A C52 H52B 141.2 . .
C51 C52 H52B 110.9 . .
C53 C52 H52B 110.9 . .
H52A C52 H52B 108.9 . .
O5 C53 C52 98.6(6) . .
O5 C53 H53A 112.0 . .
C52 C53 H53A 112.0 . .
O5 C53 H53B 112.0 . .
C52 C53 H53B 112.0 . .
H53A C53 H53B 109.7 . .
C52 C53A O5 106.0(8) . .
C52 C53A H53C 110.5 . .
O5 C53A H53C 110.5 . .
C52 C53A H53D 110.5 . .
O5 C53A H53D 110.5 . .
H53C C53A H53D 108.7 . .

loop_
_geom_bond_atom_site_label_1
_geom_bond_atom_site_label_2
_geom_bond_distance
_geom_bond_site_symmetry_2
Si1 O1 1.6312(18) .
Si1 O2 1.6321(18) .
Si1 N1 1.656(2) .
Si1 O3 1.6771(19) .
Si1 Li1 2.606(4) .
O1 C34 1.451(3) .
N1 C1 1.389(3) .
N1 Li1 2.029(5) .
C1 C2 1.420(3) .
C1 C6 1.426(3) .
Li1 O4 1.883(5) .
Li1 O3 1.980(5) .
Li1 C22 2.523(5) .
O2 C38 1.440(3) .
C2 C3 1.390(3) .
C2 C7 1.525(3) .
O3 C42 1.447(3) .
C3 C4 1.394(3) .
C3 H3 0.9500 .
O4 C49 1.440(3) .
O4 C46 1.440(3) .
C4 C5 1.391(3) .
C4 C8 1.508(3) .
O5 C50 1.411(6) .
O5 C53A 1.514(12) .
O5 C53 1.512(11) .
C5 C6 1.391(3) .
C5 H5 0.9500 .
C6 C9 1.524(3) .
C7 C16 1.521(3) .
C7 C10 1.525(3) .
C7 H7 1.0000 .
C8 H8A 0.9800 .
C8 H8B 0.9800 .
C8 H8C 0.9800 .
C9 C28 1.517(3) .
C9 C22 1.535(3) .
C9 H9 1.0000 .
C10 C15 1.393(3) .
C10 C11 1.397(3) .
C11 C12 1.385(4) .
C11 H11 0.9500 .
C12 C13 1.387(4) .
C12 H12 0.9500 .
C13 C14 1.382(4) .
C13 H13 0.9500 .
C14 C15 1.386(4) .
C14 H14 0.9500 .
C15 H15 0.9500 .
C16 C17 1.390(4) .
C16 C21 1.391(4) .
C17 C18 1.392(4) .
C17 H17 0.9500 .
C18 C19 1.379(5) .
C18 H18 0.9500 .
C19 C20 1.376(5) .
C19 H19 0.9500 .
C20 C21 1.394(4) .
C20 H20 0.9500 .
C21 H21 0.9500 .
C22 C23 1.390(4) .
C22 C27 1.399(4) .
C23 C24 1.398(4) .
C23 H23 0.9500 .
C24 C25 1.380(4) .
C24 H24 0.9500 .
C25 C26 1.383(4) .
C25 H25 0.9500 .
C26 C27 1.385(4) .
C26 H26 0.9500 .
C27 H27 0.9500 .
C28 C33 1.390(3) .
C28 C29 1.395(3) .
C29 C30 1.389(4) .
C29 H29 0.9500 .
C30 C31 1.388(4) .
C30 H30 0.9500 .
C31 C32 1.379(4) .
C31 H31 0.9500 .
C32 C33 1.391(3) .
C32 H32 0.9500 .
C33 H33 0.9500 .
C34 C35 1.516(4) .
C34 C36 1.517(4) .
C34 C37 1.521(4) .
C35 H35A 0.9800 .
C35 H35B 0.9800 .
C35 H35C 0.9800 .
C36 H36A 0.9800 .
C36 H36B 0.9800 .
C36 H36C 0.9800 .
C37 H37A 0.9800 .
C37 H37B 0.9800 .
C37 H37C 0.9800 .
C38 C41 1.514(4) .
C38 C39 1.519(4) .
C38 C40 1.522(5) .
C39 H39A 0.9800 .
C39 H39B 0.9800 .
C39 H39C 0.9800 .
C40 H40A 0.9800 .
C40 H40B 0.9800 .
C40 H40C 0.9800 .
C41 H41A 0.9800 .
C41 H41B 0.9800 .
C41 H41C 0.9800 .
C42 C43 1.503(4) .
C42 C45 1.504(4) .
C42 C44 1.535(4) .
C43 H43A 0.9800 .
C43 H43B 0.9800 .
C43 H43C 0.9800 .
C44 H44A 0.9800 .
C44 H44B 0.9800 .
C44 H44C 0.9800 .
C45 H45A 0.9800 .
C45 H45B 0.9800 .
C45 H45C 0.9800 .
C46 C47 1.508(4) .
C46 H46A 0.9900 .
C46 H46B 0.9900 .
C47 C48 1.507(5) .
C47 H47A 0.9900 .
C47 H47B 0.9900 .
C48 C49 1.464(5) .
C48 H48A 0.9900 .
C48 H48B 0.9900 .
C49 H49A 0.9900 .
C49 H49B 0.9900 .
C50 C51 1.478(6) .
C50 H50A 0.9900 .
C50 H50B 0.9900 .
C51 C52 1.500(7) .
C51 H51A 0.9900 .
C51 H51B 0.9900 .
C52 C53A 1.401(13) .
C52 C53 1.558(11) .
C52 H52A 0.9900 .
C52 H52B 0.9900 .
C53 H53A 0.9900 .
C53 H53B 0.9900 .
C53A H53C 0.9900 .
C53A H53D 0.9900 .
